data_1534425
loop_
_publ_author_name
'Gattow, G.'
'Eul, W.'
'Kiel, G.'

_publ_section_title
;
 Untersuchungen ueber Guanidinodithioformiate 4. Kristall- und
 Molekuelstruktur der Guanidinodithioameisensaeure
;
_journal_name_full 'Zeitschrift fuer Anorganische und Allgemeine Chemie'
_journal_page_first 167
_journal_page_last 175
_journal_volume 497
_journal_year 1983
_chemical_formula_sum 'C2 H5 N3 S2'
_chemical_name_systematic 'C (N H2)2 N H C S2'
_space_group_IT_number 4
_symmetry_space_group_name_Hall 'P 2yb'
_symmetry_space_group_name_H-M 'P 1 21 1'
_cell_angle_alpha 90
_cell_angle_beta 93.9
_cell_angle_gamma 90
_cell_formula_units_Z 4
_cell_length_a 4.204
_cell_length_b 10.422
_cell_length_c 12.491
_cell_volume 546.014
_citation_journal_id_ASTM ZAACAB
_cod_data_source_file Gattow_ZAACAB_1983_180.cif
_cod_data_source_block C2H5N3S2
_cod_original_cell_volume 546.0144
_cod_database_code 1534425

loop_
_symmetry_equiv_pos_as_xyz
x,y,z
-x,y+1/2,-z

loop_
_atom_site_label
_atom_site_type_symbol
_atom_site_fract_x
_atom_site_fract_y
_atom_site_fract_z
_atom_site_occupancy
_atom_site_U_iso_or_equiv
S3 S-2 1.1356 0.4878 0.8854 1 0.0
H9 H+1 0.35 0.7923 0.61 1 0.0
C2 C+4 0.1093 0.173 0.6717 1 0.0
C4 C+4 0.9191 0.6071 0.821 1 0.0
S2 S-2 -0.0136 0.0213 0.6615 1 0.0
S1 S-2 0.0024 0.2927 0.5849 1 0.0
N5 N-3 0.8007 0.572 0.7187 1 0.0
C3 C+4 0.5959 0.6321 0.645 1 0.0
C1 C+4 0.4448 0.156 0.8464 1 0.0
H4 H+1 0.429 0.0188 0.9466 1 0.0
H3 H+1 0.253 0.008 0.8352 1 0.0
N1 N-3 0.6538 0.2226 0.9069 1 0.0
H7 H+1 0.343 0.6052 0.5065 1 0.0
N2 N-3 0.3179 0.2154 0.7573 1 0.0
H8 H+1 0.55 0.8013 0.7141 1 0.0
S4 S-2 0.8562 0.75 0.8733 1 0.0
N6 N-3 0.4978 0.749 0.6574 1 0.0
H1 H+1 0.676 0.295 0.887 1 0.0
H10 H+1 0.864 0.5217 0.6969 1 0.0
N3 N-3 0.3651 0.0401 0.875 1 0.0
H2 H+1 0.707 0.1993 0.9619 1 0.0
N4 N-3 0.4994 0.5647 0.5588 1 0.0
H6 H+1 0.604 0.5104 0.5535 1 0.0
H5 H+1 0.331 0.2953 0.7694 1 0.0
